data_7703079
loop_
_publ_author_name
'Xiao, Lin'
'Zhao, Yanxia'
'Qiao, Sijie'
'Sun, Ziyue'
'Santoro, Orlando'
'Redshaw, Carl'

_publ_section_title
;
 Synthesis and structures of mono- and di-nuclear aluminium and zinc
 complexes bearing \a-diimine and related ligands, and their use in the
 ring opening polymerization of cyclic esters.
;
_journal_issue 5
_journal_name_full 'Dalton transactions (Cambridge, England : 2003)'
_journal_page_first 1456
_journal_page_last 1472
_journal_paper_doi 10.1039/c9dt04332b
_journal_volume 49
_journal_year 2020
_chemical_formula_sum 'C57 H80 Cl4 N4 Zn2'
_chemical_formula_weight 1093.79
_space_group_crystal_system monoclinic
_space_group_IT_number 14
_space_group_name_Hall '-P 2yn'
_space_group_name_H-M_alt 'P 1 21/n 1'
_atom_sites_solution_hydrogens geom
_atom_sites_solution_primary direct
_atom_sites_solution_secondary difmap
_audit_creation_method SHELXL-2014/7
_audit_update_record
;
2019-10-29 deposited with the CCDC.	2019-12-30 downloaded from the CCDC.
;
_cell_angle_alpha 90
_cell_angle_beta 92.47(7)
_cell_angle_gamma 90
_cell_formula_units_Z 4
_cell_length_a 13.65(3)
_cell_length_b 25.08(5)
_cell_length_c 24.33(5)
_cell_measurement_reflns_used 9937
_cell_measurement_temperature 153(2)
_cell_measurement_theta_max 21.79
_cell_measurement_theta_min 2.32
_cell_volume 8321(3)
_computing_cell_refinement 'Bruker SMART'
_computing_data_collection 'Bruker SMART APEX II'
_computing_data_reduction 'Bruker SAINT'
_computing_molecular_graphics SHELXTL
_computing_publication_material SHELXTL
_computing_structure_refinement 'SHELXL-2014/7 (Sheldrick, 2014)'
_computing_structure_solution 'SHELXL-2014/7 (Sheldrick, 2014)'
_diffrn_ambient_temperature 153(2)
_diffrn_detector_area_resol_mean 'fine-focus sealed tube'
_diffrn_measured_fraction_theta_full 0.994
_diffrn_measured_fraction_theta_max 0.994
_diffrn_measurement_device_type 'Bruker APEX II area detector'
_diffrn_measurement_method '\w scan'
_diffrn_radiation_type MoK\a
_diffrn_radiation_wavelength 0.71073
_diffrn_reflns_av_R_equivalents 0.0819
_diffrn_reflns_av_unetI/netI 0.0872
_diffrn_reflns_Laue_measured_fraction_full 0.994
_diffrn_reflns_Laue_measured_fraction_max 0.994
_diffrn_reflns_limit_h_max 16
_diffrn_reflns_limit_h_min -16
_diffrn_reflns_limit_k_max 30
_diffrn_reflns_limit_k_min -29
_diffrn_reflns_limit_l_max 29
_diffrn_reflns_limit_l_min -29
_diffrn_reflns_number 83768
_diffrn_reflns_point_group_measured_fraction_full 0.994
_diffrn_reflns_point_group_measured_fraction_max 0.994
_diffrn_reflns_theta_full 25.177
_diffrn_reflns_theta_max 25.177
_diffrn_reflns_theta_min 2.334
_exptl_absorpt_coefficient_mu 0.732
_exptl_absorpt_correction_type multi-scan
_exptl_absorpt_process_details SADABS
_exptl_crystal_colour yellow
_exptl_crystal_density_diffrn 0.873
_exptl_crystal_density_meas ?
_exptl_crystal_description block
_exptl_crystal_F_000 2312
_exptl_crystal_size_max 0.250
_exptl_crystal_size_mid 0.240
_exptl_crystal_size_min 0.200
_exptl_transmission_factor_max 0.7452
_exptl_transmission_factor_min 0.5570
_platon_squeeze_details
;
;
_refine_diff_density_max 0.570
_refine_diff_density_min -0.334
_refine_diff_density_rms 0.068
_refine_ls_extinction_method none
_refine_ls_goodness_of_fit_ref 1.024
_refine_ls_hydrogen_treatment constr
_refine_ls_matrix_type full
_refine_ls_number_parameters 612
_refine_ls_number_reflns 14853
_refine_ls_number_restraints 0
_refine_ls_restrained_S_all 1.024
_refine_ls_R_factor_all 0.1308
_refine_ls_R_factor_gt 0.0740
_refine_ls_shift/su_max 0.001
_refine_ls_shift/su_mean 0.000
_refine_ls_structure_factor_coef Fsqd
_refine_ls_weighting_details 'w=1/[\s^2^(Fo^2^)+(0.1000P)^2^+0.7315P] where P=(Fo^2^+2Fc^2^)/3'
_refine_ls_weighting_scheme calc
_refine_ls_wR_factor_gt 0.1906
_refine_ls_wR_factor_ref 0.2107
_reflns_Friedel_coverage 0.000
_reflns_number_gt 7649
_reflns_number_total 14853
_reflns_threshold_expression 'I > 2\s(I)'
_cod_data_source_file c9dt04332b2.cif
_cod_data_source_block 1_a
_cod_depositor_comments
;
The following automatic conversions were performed:

data item '_exptl_absorpt_correction_type' value 'Multi-scan' was
changed to 'multi-scan' in accordance with the
/home/data/users/saulius/crontab/automatic-downloads/rss-feeds/RSC/lib/dictionaries/cif_core.dic
dictionary named 'cif_core.dic' version 2.4.2 last updated on
2011-04-26.

data item '_exptl_crystal_density_meas' value 'not measured' was
changed to '?' -- the value is perceived as not measured.

Automatic conversion script
Id: cif_fix_values 7556 2019-12-06 15:28:31Z antanas 

 Adding full bibliography for 7703070--7703079.cif.
;
_cod_original_cell_volume 8319(31)
_cod_original_sg_symbol_H-M 'P 21/n'
_cod_database_code 7703079
_shelx_shelxl_version_number 2014/7
_shelx_space_group_comment
;
The symmetry employed for this shelxl refinement is uniquely defined
by the following loop, which should always be used as a source of
symmetry information in preference to the above space-group names.
They are only intended as comments.
;
_shelx_estimated_absorpt_t_min 0.838
_shelx_estimated_absorpt_t_max 0.867

loop_
_space_group_symop_operation_xyz
'x, y, z'
'-x+1/2, y+1/2, -z+1/2'
'-x, -y, -z'
'x-1/2, -y-1/2, z-1/2'

loop_
_atom_site_label
_atom_site_type_symbol
_atom_site_fract_x
_atom_site_fract_y
_atom_site_fract_z
_atom_site_U_iso_or_equiv
_atom_site_adp_type
_atom_site_occupancy
_atom_site_site_symmetry_order
_atom_site_calc_flag
_atom_site_refinement_flags_posn
_atom_site_refinement_flags_adp
C1 C 0.7931(3) 0.38741(19) 0.48342(19) 0.0523(12) Uani 1 1 d . .
C2 C 0.6956(3) 0.36143(19) 0.4693(2) 0.0542(12) Uani 1 1 d . .
C3 C 0.8442(4) 0.4176(2) 0.43959(19) 0.0680(14) Uani 1 1 d . .
H3A H 0.9029 0.4349 0.4558 0.102 Uiso 1 1 calc R U
H3B H 0.7998 0.4447 0.4236 0.102 Uiso 1 1 calc R U
H3C H 0.8631 0.3928 0.4108 0.102 Uiso 1 1 calc R U
C4 C 0.6556(4) 0.3641(2) 0.4114(2) 0.0704(15) Uani 1 1 d . .
H4A H 0.5910 0.3470 0.4088 0.106 Uiso 1 1 calc R U
H4B H 0.7001 0.3455 0.3873 0.106 Uiso 1 1 calc R U
H4C H 0.6495 0.4014 0.4000 0.106 Uiso 1 1 calc R U
C5 C 0.0795(4) 0.2338(3) 0.2565(2) 0.0826(17) Uani 1 1 d . .
C6 C 0.0058(4) 0.2521(3) 0.2126(2) 0.0804(17) Uani 1 1 d . .
C7 C 0.1587(5) 0.1965(3) 0.2404(3) 0.121(3) Uani 1 1 d . .
H7A H 0.1994 0.1869 0.2731 0.181 Uiso 1 1 calc R U
H7B H 0.1995 0.2139 0.2135 0.181 Uiso 1 1 calc R U
H7C H 0.1291 0.1642 0.2242 0.181 Uiso 1 1 calc R U
C8 C 0.0150(5) 0.2325(3) 0.1564(2) 0.112(3) Uani 1 1 d . .
H8A H -0.0396 0.2461 0.1330 0.167 Uiso 1 1 calc R U
H8B H 0.0136 0.1934 0.1565 0.167 Uiso 1 1 calc R U
H8C H 0.0772 0.2448 0.1423 0.167 Uiso 1 1 calc R U
C9 C 0.3041(3) 0.2156(2) 0.5007(2) 0.0683(15) Uani 1 1 d . .
H9A H 0.2610 0.2273 0.5301 0.082 Uiso 1 1 calc R U
H9B H 0.3199 0.1776 0.5071 0.082 Uiso 1 1 calc R U
C10 C 0.9184(3) 0.40267(19) 0.55342(18) 0.0490(11) Uani 1 1 d . .
C11 C 0.9202(3) 0.4518(2) 0.58054(19) 0.0574(13) Uani 1 1 d . .
C12 C 1.0099(4) 0.4678(2) 0.6045(2) 0.0637(14) Uani 1 1 d . .
H12 H 1.0147 0.5012 0.6227 0.076 Uiso 1 1 calc R U
C13 C 1.0920(4) 0.4358(2) 0.6022(2) 0.0721(15) Uani 1 1 d . .
H13 H 1.1520 0.4467 0.6201 0.087 Uiso 1 1 calc R U
C14 C 1.0872(4) 0.3889(2) 0.5743(2) 0.0686(14) Uani 1 1 d . .
H14 H 1.1450 0.3682 0.5714 0.082 Uiso 1 1 calc R U
C15 C 0.9994(4) 0.3706(2) 0.5499(2) 0.0625(13) Uani 1 1 d . .
C16 C 0.8322(4) 0.4873(2) 0.5842(2) 0.0654(14) Uani 1 1 d . .
H16 H 0.7742 0.4671 0.5686 0.078 Uiso 1 1 calc R U
C17 C 0.8459(4) 0.5369(2) 0.5477(3) 0.0912(19) Uani 1 1 d . .
H17A H 0.9021 0.5576 0.5622 0.137 Uiso 1 1 calc R U
H17B H 0.7866 0.5589 0.5477 0.137 Uiso 1 1 calc R U
H17C H 0.8578 0.5256 0.5100 0.137 Uiso 1 1 calc R U
C18 C 0.8108(4) 0.5025(2) 0.6429(2) 0.0853(18) Uani 1 1 d . .
H18A H 0.8067 0.4702 0.6653 0.128 Uiso 1 1 calc R U
H18B H 0.7483 0.5217 0.6432 0.128 Uiso 1 1 calc R U
H18C H 0.8634 0.5254 0.6580 0.128 Uiso 1 1 calc R U
C19 C 0.9997(4) 0.3180(2) 0.5189(2) 0.0715(15) Uani 1 1 d . .
H19 H 0.9302 0.3101 0.5069 0.086 Uiso 1 1 calc R U
C20 C 1.0357(5) 0.2720(2) 0.5536(2) 0.0897(19) Uani 1 1 d . .
H20A H 1.1027 0.2792 0.5677 0.135 Uiso 1 1 calc R U
H20B H 1.0350 0.2395 0.5313 0.135 Uiso 1 1 calc R U
H20C H 0.9928 0.2673 0.5846 0.135 Uiso 1 1 calc R U
C21 C 1.0580(4) 0.3227(2) 0.4671(2) 0.0752(15) Uani 1 1 d . .
H21A H 1.1272 0.3292 0.4773 0.113 Uiso 1 1 calc R U
H21B H 1.0323 0.3523 0.4446 0.113 Uiso 1 1 calc R U
H21C H 1.0521 0.2894 0.4460 0.113 Uiso 1 1 calc R U
C22 C 0.5646(3) 0.3075(2) 0.50241(18) 0.0574(13) Uani 1 1 d . .
C23 C 0.4766(4) 0.3333(2) 0.51646(19) 0.0640(14) Uani 1 1 d . .
C24 C 0.3937(3) 0.2995(2) 0.5160(2) 0.0625(14) Uani 1 1 d . .
H24 H 0.3321 0.3146 0.5242 0.075 Uiso 1 1 calc R U
C25 C 0.3976(3) 0.2475(2) 0.50483(19) 0.0589(13) Uani 1 1 d . .
C26 C 0.4850(3) 0.2251(2) 0.4905(2) 0.0610(13) Uani 1 1 d . .
H26 H 0.4856 0.1883 0.4810 0.073 Uiso 1 1 calc R U
C27 C 0.5718(3) 0.2533(2) 0.48939(19) 0.0583(13) Uani 1 1 d . .
C28 C 0.4701(4) 0.3920(3) 0.5253(2) 0.0837(12) Uani 1 1 d . .
H28 H 0.5372 0.4045 0.5373 0.100 Uiso 1 1 calc R U
C29 C 0.4407(4) 0.4222(2) 0.4727(2) 0.0837(12) Uani 1 1 d . .
H29A H 0.4792 0.4091 0.4424 0.126 Uiso 1 1 calc R U
H29B H 0.4533 0.4604 0.4781 0.126 Uiso 1 1 calc R U
H29C H 0.3708 0.4166 0.4637 0.126 Uiso 1 1 calc R U
C30 C 0.4017(4) 0.4075(3) 0.5704(3) 0.101(2) Uani 1 1 d . .
H30A H 0.3350 0.3956 0.5603 0.151 Uiso 1 1 calc R U
H30B H 0.4023 0.4463 0.5750 0.151 Uiso 1 1 calc R U
H30C H 0.4239 0.3905 0.6051 0.151 Uiso 1 1 calc R U
C31 C 0.6636(4) 0.2275(3) 0.4725(3) 0.0845(13) Uani 1 1 d . .
H31 H 0.7181 0.2541 0.4751 0.101 Uiso 1 1 calc R U
C32 C 0.6913(4) 0.1793(2) 0.5089(3) 0.0845(13) Uani 1 1 d . .
H32A H 0.6975 0.1906 0.5474 0.127 Uiso 1 1 calc R U
H32B H 0.7539 0.1645 0.4977 0.127 Uiso 1 1 calc R U
H32C H 0.6401 0.1520 0.5047 0.127 Uiso 1 1 calc R U
C33 C 0.6492(4) 0.2089(2) 0.4118(2) 0.0856(18) Uani 1 1 d . .
H33A H 0.5927 0.1848 0.4083 0.128 Uiso 1 1 calc R U
H33B H 0.7082 0.1901 0.4007 0.128 Uiso 1 1 calc R U
H33C H 0.6376 0.2400 0.3880 0.128 Uiso 1 1 calc R U
C34 C 0.1358(4) 0.2365(2) 0.3512(2) 0.0620(14) Uani 1 1 d . .
C35 C 0.1050(3) 0.1993(2) 0.3881(2) 0.0584(13) Uani 1 1 d . .
C36 C 0.1629(3) 0.1918(2) 0.4351(2) 0.0627(13) Uani 1 1 d . .
H36 H 0.1440 0.1660 0.4612 0.075 Uiso 1 1 calc R U
C37 C 0.2486(3) 0.2211(2) 0.4456(2) 0.0590(13) Uani 1 1 d . .
C38 C 0.2782(3) 0.2549(2) 0.4068(2) 0.0617(13) Uani 1 1 d . .
H38 H 0.3389 0.2729 0.4130 0.074 Uiso 1 1 calc R U
C39 C 0.2248(4) 0.2648(2) 0.3581(2) 0.0613(13) Uani 1 1 d . .
C40 C 0.0142(4) 0.1659(2) 0.3772(3) 0.0800(17) Uani 1 1 d . .
H40 H -0.0286 0.1855 0.3496 0.096 Uiso 1 1 calc R U
C41 C 0.0412(6) 0.1134(3) 0.3517(3) 0.129(3) Uani 1 1 d . .
H41A H 0.0828 0.1199 0.3205 0.194 Uiso 1 1 calc R U
H41B H -0.0186 0.0948 0.3388 0.194 Uiso 1 1 calc R U
H41C H 0.0769 0.0914 0.3791 0.194 Uiso 1 1 calc R U
C42 C -0.0456(4) 0.1572(3) 0.4281(3) 0.099(2) Uani 1 1 d . .
H42A H -0.0082 0.1349 0.4546 0.148 Uiso 1 1 calc R U
H42B H -0.1074 0.1393 0.4173 0.148 Uiso 1 1 calc R U
H42C H -0.0596 0.1917 0.4449 0.148 Uiso 1 1 calc R U
C43 C 0.2611(4) 0.3048(2) 0.3176(2) 0.0762(16) Uani 1 1 d . .
H43 H 0.2103 0.3084 0.2870 0.091 Uiso 1 1 calc R U
C44 C 0.2755(4) 0.3580(2) 0.3438(2) 0.0822(17) Uani 1 1 d . .
H44A H 0.2175 0.3672 0.3643 0.123 Uiso 1 1 calc R U
H44B H 0.2850 0.3849 0.3153 0.123 Uiso 1 1 calc R U
H44C H 0.3334 0.3570 0.3691 0.123 Uiso 1 1 calc R U
C45 C 0.3578(5) 0.2858(3) 0.2927(3) 0.113(3) Uani 1 1 d . .
H45A H 0.4087 0.2820 0.3221 0.170 Uiso 1 1 calc R U
H45B H 0.3788 0.3121 0.2658 0.170 Uiso 1 1 calc R U
H45C H 0.3469 0.2513 0.2744 0.170 Uiso 1 1 calc R U
C46 C -0.1415(4) 0.3014(3) 0.1929(2) 0.0755(17) Uani 1 1 d . .
C47 C -0.1275(4) 0.3465(3) 0.1622(2) 0.0794(17) Uani 1 1 d . .
C48 C -0.2090(6) 0.3628(3) 0.1305(3) 0.100(2) Uani 1 1 d . .
H48 H -0.2046 0.3946 0.1095 0.120 Uiso 1 1 calc R U
C49 C -0.2955(6) 0.3350(4) 0.1280(3) 0.114(3) Uani 1 1 d . .
H49 H -0.3479 0.3461 0.1037 0.137 Uiso 1 1 calc R U
C50 C -0.3058(5) 0.2918(4) 0.1603(3) 0.103(2) Uani 1 1 d . .
H50 H -0.3671 0.2739 0.1601 0.124 Uiso 1 1 calc R U
C51 C -0.2278(5) 0.2730(3) 0.1941(2) 0.0835(18) Uani 1 1 d . .
C52 C -0.0359(5) 0.3787(3) 0.1621(3) 0.098(2) Uani 1 1 d . .
H52 H 0.0105 0.3632 0.1908 0.117 Uiso 1 1 calc R U
C53 C 0.0133(6) 0.3750(4) 0.1078(3) 0.135(3) Uani 1 1 d . .
H53A H 0.0341 0.3381 0.1017 0.202 Uiso 1 1 calc R U
H53B H 0.0708 0.3985 0.1085 0.202 Uiso 1 1 calc R U
H53C H -0.0329 0.3860 0.0780 0.202 Uiso 1 1 calc R U
C54 C -0.0518(6) 0.4362(3) 0.1771(3) 0.119(2) Uani 1 1 d . .
H54A H -0.0966 0.4528 0.1496 0.178 Uiso 1 1 calc R U
H54B H 0.0112 0.4550 0.1782 0.178 Uiso 1 1 calc R U
H54C H -0.0802 0.4381 0.2134 0.178 Uiso 1 1 calc R U
C55 C -0.2413(5) 0.2244(3) 0.2286(3) 0.104(2) Uani 1 1 d . .
H55 H -0.1867 0.2242 0.2574 0.125 Uiso 1 1 calc R U
C56 C -0.3391(6) 0.2223(4) 0.2594(3) 0.145(3) Uani 1 1 d . .
H56A H -0.3481 0.2560 0.2790 0.218 Uiso 1 1 calc R U
H56B H -0.3367 0.1928 0.2857 0.218 Uiso 1 1 calc R U
H56C H -0.3941 0.2170 0.2327 0.218 Uiso 1 1 calc R U
C57 C -0.2297(8) 0.1748(4) 0.1944(4) 0.171(4) Uani 1 1 d . .
H57A H -0.2766 0.1757 0.1628 0.257 Uiso 1 1 calc R U
H57B H -0.2422 0.1432 0.2169 0.257 Uiso 1 1 calc R U
H57C H -0.1628 0.1731 0.1814 0.257 Uiso 1 1 calc R U
Cl1 Cl 0.78898(13) 0.26836(6) 0.61627(7) 0.0930(5) Uani 1 1 d . .
Cl2 Cl 0.64896(10) 0.39720(6) 0.63645(6) 0.0793(4) Uani 1 1 d . .
Cl3 Cl 0.00480(11) 0.38818(6) 0.31662(6) 0.0796(4) Uani 1 1 d . .
Cl4 Cl -0.15305(10) 0.28008(7) 0.36850(6) 0.0868(5) Uani 1 1 d . .
N1 N 0.8243(2) 0.38300(15) 0.53256(16) 0.0516(10) Uani 1 1 d . .
N2 N 0.6557(3) 0.33800(17) 0.50797(16) 0.0610(11) Uani 1 1 d . .
N3 N 0.0693(3) 0.25079(17) 0.30563(17) 0.0632(11) Uani 1 1 d . .
N4 N -0.0611(3) 0.2825(2) 0.22919(18) 0.0759(13) Uani 1 1 d . .
Zn1 Zn 0.73123(4) 0.34380(3) 0.58389(2) 0.0661(2) Uani 1 1 d . .
Zn2 Zn -0.04212(4) 0.30555(3) 0.31174(2) 0.0672(2) Uani 1 1 d . .

loop_
_atom_site_aniso_label
_atom_site_aniso_U_11
_atom_site_aniso_U_22
_atom_site_aniso_U_33
_atom_site_aniso_U_23
_atom_site_aniso_U_13
_atom_site_aniso_U_12
C1 0.046(3) 0.070(3) 0.041(3) -0.002(2) 0.000(2) 0.000(2)
C2 0.048(3) 0.066(3) 0.048(3) -0.002(2) 0.001(2) 0.004(2)
C3 0.057(3) 0.091(4) 0.056(3) 0.004(3) 0.000(2) -0.010(3)
C4 0.050(3) 0.096(4) 0.065(4) -0.002(3) -0.004(2) -0.007(3)
C5 0.071(4) 0.117(5) 0.058(4) -0.021(3) -0.017(3) 0.019(3)
C6 0.070(4) 0.121(5) 0.048(3) -0.014(3) -0.010(3) 0.018(4)
C7 0.115(6) 0.179(7) 0.067(4) -0.032(4) -0.012(4) 0.083(5)
C8 0.106(5) 0.168(7) 0.059(4) -0.034(4) -0.027(3) 0.069(5)
C9 0.046(3) 0.098(4) 0.060(3) 0.005(3) -0.004(2) -0.003(3)
C10 0.044(3) 0.060(3) 0.043(3) 0.004(2) -0.005(2) -0.008(2)
C11 0.046(3) 0.073(4) 0.053(3) 0.006(3) 0.006(2) -0.007(3)
C12 0.057(3) 0.078(4) 0.057(3) -0.005(3) 0.004(2) -0.008(3)
C13 0.045(3) 0.108(5) 0.063(4) -0.008(3) -0.004(2) -0.005(3)
C14 0.046(3) 0.089(4) 0.071(4) -0.004(3) -0.002(2) 0.007(3)
C15 0.052(3) 0.072(4) 0.063(3) -0.004(3) 0.003(2) -0.002(3)
C16 0.059(3) 0.063(4) 0.076(4) -0.009(3) 0.013(3) -0.009(3)
C17 0.082(4) 0.088(5) 0.104(5) 0.009(4) 0.011(3) 0.017(3)
C18 0.077(4) 0.085(4) 0.095(5) -0.026(3) 0.016(3) -0.009(3)
C19 0.058(3) 0.069(4) 0.087(4) -0.006(3) -0.001(3) 0.011(3)
C20 0.095(5) 0.096(5) 0.078(4) 0.010(3) 0.000(3) 0.024(4)
C21 0.072(4) 0.087(4) 0.067(4) -0.012(3) 0.005(3) 0.012(3)
C22 0.049(3) 0.079(4) 0.044(3) 0.004(3) -0.012(2) -0.011(3)
C23 0.046(3) 0.101(4) 0.045(3) -0.010(3) -0.003(2) -0.001(3)
C24 0.042(3) 0.088(4) 0.058(3) 0.001(3) 0.000(2) -0.002(3)
C25 0.047(3) 0.082(4) 0.047(3) 0.003(3) -0.009(2) -0.008(3)
C26 0.048(3) 0.066(3) 0.069(4) -0.017(3) -0.003(2) -0.008(3)
C27 0.053(3) 0.072(4) 0.050(3) -0.012(3) -0.002(2) -0.006(3)
C28 0.057(2) 0.102(4) 0.091(3) -0.010(2) -0.007(2) 0.007(2)
C29 0.057(2) 0.102(4) 0.091(3) -0.010(2) -0.007(2) 0.007(2)
C30 0.072(4) 0.123(6) 0.108(5) -0.031(4) 0.003(4) 0.006(4)
C31 0.048(2) 0.101(4) 0.105(4) -0.033(3) 0.006(2) 0.001(2)
C32 0.048(2) 0.101(4) 0.105(4) -0.033(3) 0.006(2) 0.001(2)
C33 0.069(4) 0.099(5) 0.089(5) -0.030(3) 0.022(3) -0.011(3)
C34 0.053(3) 0.084(4) 0.048(3) -0.016(3) -0.005(2) 0.013(3)
C35 0.043(3) 0.076(4) 0.056(3) -0.008(3) 0.003(2) 0.004(2)
C36 0.050(3) 0.072(4) 0.066(3) 0.006(3) 0.002(2) 0.003(3)
C37 0.040(3) 0.074(4) 0.063(3) -0.011(3) -0.001(2) -0.004(2)
C38 0.037(3) 0.089(4) 0.059(3) -0.007(3) 0.002(2) -0.004(2)
C39 0.049(3) 0.075(4) 0.060(3) -0.007(3) 0.009(2) 0.005(3)
C40 0.051(3) 0.095(5) 0.093(4) -0.033(4) -0.011(3) -0.011(3)
C41 0.104(6) 0.124(6) 0.160(7) -0.051(5) 0.009(5) -0.011(5)
C42 0.052(4) 0.116(5) 0.129(6) 0.008(4) 0.010(3) -0.021(3)
C43 0.056(3) 0.099(5) 0.073(4) 0.004(3) 0.004(3) -0.003(3)
C44 0.069(4) 0.096(5) 0.081(4) -0.008(3) 0.002(3) -0.006(3)
C45 0.110(6) 0.129(6) 0.105(5) 0.018(4) 0.054(4) 0.042(5)
C46 0.068(4) 0.107(5) 0.051(4) -0.022(3) -0.004(3) 0.011(4)
C47 0.063(4) 0.116(5) 0.059(4) -0.010(4) 0.003(3) 0.020(4)
C48 0.098(5) 0.121(6) 0.079(5) 0.005(4) -0.007(4) 0.042(5)
C49 0.082(5) 0.181(9) 0.079(5) -0.027(5) -0.014(4) 0.049(6)
C50 0.068(4) 0.163(8) 0.077(5) -0.030(5) -0.018(4) 0.011(4)
C51 0.066(4) 0.119(6) 0.064(4) -0.012(4) -0.009(3) 0.007(4)
C52 0.096(5) 0.129(6) 0.069(4) -0.004(4) 0.008(3) 0.010(4)
C53 0.123(6) 0.204(9) 0.077(5) -0.001(5) 0.003(4) -0.027(6)
C54 0.158(7) 0.102(6) 0.095(5) 0.009(4) -0.005(5) 0.000(5)
C55 0.077(5) 0.143(7) 0.091(5) -0.024(5) -0.015(4) -0.017(4)
C56 0.117(7) 0.211(9) 0.108(6) -0.010(6) 0.009(5) -0.045(6)
C57 0.236(12) 0.148(8) 0.132(8) -0.014(7) 0.028(8) -0.020(8)
Cl1 0.1015(12) 0.0930(11) 0.0833(11) 0.0155(9) -0.0099(9) -0.0136(9)
Cl2 0.0686(9) 0.1042(11) 0.0660(9) -0.0033(8) 0.0118(7) -0.0181(8)
Cl3 0.0736(9) 0.0887(10) 0.0768(10) -0.0152(8) 0.0050(7) -0.0008(8)
Cl4 0.0570(8) 0.1121(12) 0.0921(11) -0.0141(9) 0.0138(7) -0.0054(8)
N1 0.035(2) 0.066(3) 0.054(3) -0.001(2) 0.0041(17) -0.0055(18)
N2 0.047(2) 0.084(3) 0.051(3) -0.010(2) -0.0068(19) -0.008(2)
N3 0.046(2) 0.091(3) 0.052(3) -0.012(2) -0.0090(18) 0.001(2)
N4 0.051(3) 0.113(4) 0.062(3) -0.016(3) -0.011(2) 0.014(3)
Zn1 0.0583(4) 0.0884(5) 0.0513(4) 0.0038(3) -0.0017(3) -0.0214(3)
Zn2 0.0475(3) 0.0941(5) 0.0595(4) -0.0185(3) -0.0021(3) 0.0032(3)

loop_
_atom_type_symbol
_atom_type_description
_atom_type_scat_dispersion_real
_atom_type_scat_dispersion_imag
_atom_type_scat_source
C C 0.0033 0.0016 'International Tables Vol C Tables 4.2.6.8 and 6.1.1.4'
Cl Cl 0.1484 0.1585 'International Tables Vol C Tables 4.2.6.8 and 6.1.1.4'
N N 0.0061 0.0033 'International Tables Vol C Tables 4.2.6.8 and 6.1.1.4'
Zn Zn 0.2839 1.4301 'International Tables Vol C Tables 4.2.6.8 and 6.1.1.4'
H H 0.0000 0.0000 'International Tables Vol C Tables 4.2.6.8 and 6.1.1.4'

loop_
_geom_angle_atom_site_label_1
_geom_angle_atom_site_label_2
_geom_angle_atom_site_label_3
_geom_angle
N1 C1 C3 124.8(4)
N1 C1 C2 116.0(4)
C3 C1 C2 119.2(4)
N2 C2 C4 125.2(5)
N2 C2 C1 116.0(4)
C4 C2 C1 118.7(4)
C1 C3 H3A 109.5
C1 C3 H3B 109.5
H3A C3 H3B 109.5
C1 C3 H3C 109.5
H3A C3 H3C 109.5
H3B C3 H3C 109.5
C2 C4 H4A 109.5
C2 C4 H4B 109.5
H4A C4 H4B 109.5
C2 C4 H4C 109.5
H4A C4 H4C 109.5
H4B C4 H4C 109.5
N3 C5 C7 124.1(5)
N3 C5 C6 117.6(5)
C7 C5 C6 118.3(5)
N4 C6 C8 126.3(5)
N4 C6 C5 115.1(5)
C8 C6 C5 118.6(5)
C5 C7 H7A 109.5
C5 C7 H7B 109.5
H7A C7 H7B 109.5
C5 C7 H7C 109.5
H7A C7 H7C 109.5
H7B C7 H7C 109.5
C6 C8 H8A 109.5
C6 C8 H8B 109.5
H8A C8 H8B 109.5
C6 C8 H8C 109.5
H8A C8 H8C 109.5
H8B C8 H8C 109.5
C25 C9 C37 113.6(4)
C25 C9 H9A 108.9
C37 C9 H9A 108.9
C25 C9 H9B 108.9
C37 C9 H9B 108.9
H9A C9 H9B 107.7
C15 C10 C11 123.3(4)
C15 C10 N1 118.9(4)
C11 C10 N1 117.6(4)
C12 C11 C10 116.6(5)
C12 C11 C16 119.8(5)
C10 C11 C16 123.6(4)
C13 C12 C11 121.2(5)
C13 C12 H12 119.4
C11 C12 H12 119.4
C14 C13 C12 120.1(5)
C14 C13 H13 120.0
C12 C13 H13 120.0
C13 C14 C15 121.4(5)
C13 C14 H14 119.3
C15 C14 H14 119.3
C10 C15 C14 117.5(5)
C10 C15 C19 123.9(5)
C14 C15 C19 118.5(5)
C11 C16 C18 113.0(5)
C11 C16 C17 109.1(4)
C18 C16 C17 111.7(5)
C11 C16 H16 107.6
C18 C16 H16 107.6
C17 C16 H16 107.6
C16 C17 H17A 109.5
C16 C17 H17B 109.5
H17A C17 H17B 109.5
C16 C17 H17C 109.5
H17A C17 H17C 109.5
H17B C17 H17C 109.5
C16 C18 H18A 109.5
C16 C18 H18B 109.5
H18A C18 H18B 109.5
C16 C18 H18C 109.5
H18A C18 H18C 109.5
H18B C18 H18C 109.5
C20 C19 C15 113.3(5)
C20 C19 C21 110.8(5)
C15 C19 C21 110.8(5)
C20 C19 H19 107.2
C15 C19 H19 107.2
C21 C19 H19 107.2
C19 C20 H20A 109.5
C19 C20 H20B 109.5
H20A C20 H20B 109.5
C19 C20 H20C 109.5
H20A C20 H20C 109.5
H20B C20 H20C 109.5
C19 C21 H21A 109.5
C19 C21 H21B 109.5
H21A C21 H21B 109.5
C19 C21 H21C 109.5
H21A C21 H21C 109.5
H21B C21 H21C 109.5
C27 C22 C23 124.5(5)
C27 C22 N2 117.5(4)
C23 C22 N2 117.7(5)
C24 C23 C22 114.2(5)
C24 C23 C28 122.7(5)
C22 C23 C28 122.8(5)
C25 C24 C23 123.2(5)
C25 C24 H24 118.4
C23 C24 H24 118.4
C24 C25 C26 119.7(5)
C24 C25 C9 119.4(5)
C26 C25 C9 120.4(5)
C25 C26 C27 123.3(5)
C25 C26 H26 118.4
C27 C26 H26 118.4
C26 C27 C22 115.1(5)
C26 C27 C31 121.2(5)
C22 C27 C31 123.7(5)
C23 C28 C30 113.5(5)
C23 C28 C29 112.6(5)
C30 C28 C29 109.3(5)
C23 C28 H28 107.0
C30 C28 H28 107.0
C29 C28 H28 107.0
C28 C29 H29A 109.5
C28 C29 H29B 109.5
H29A C29 H29B 109.5
C28 C29 H29C 109.5
H29A C29 H29C 109.5
H29B C29 H29C 109.5
C28 C30 H30A 109.5
C28 C30 H30B 109.5
H30A C30 H30B 109.5
C28 C30 H30C 109.5
H30A C30 H30C 109.5
H30B C30 H30C 109.5
C27 C31 C32 111.9(5)
C27 C31 C33 108.7(5)
C32 C31 C33 109.3(5)
C27 C31 H31 109.0
C32 C31 H31 109.0
C33 C31 H31 109.0
C31 C32 H32A 109.5
C31 C32 H32B 109.5
H32A C32 H32B 109.5
C31 C32 H32C 109.5
H32A C32 H32C 109.5
H32B C32 H32C 109.5
C31 C33 H33A 109.5
C31 C33 H33B 109.5
H33A C33 H33B 109.5
C31 C33 H33C 109.5
H33A C33 H33C 109.5
H33B C33 H33C 109.5
C35 C34 C39 123.4(5)
C35 C34 N3 118.0(5)
C39 C34 N3 118.4(5)
C36 C35 C34 117.1(5)
C36 C35 C40 120.6(5)
C34 C35 C40 122.3(5)
C35 C36 C37 121.8(5)
C35 C36 H36 119.1
C37 C36 H36 119.1
C38 C37 C36 118.6(5)
C38 C37 C9 121.6(5)
C36 C37 C9 119.7(5)
C37 C38 C39 123.4(5)
C37 C38 H38 118.3
C39 C38 H38 118.3
C38 C39 C34 115.5(5)
C38 C39 C43 120.2(5)
C34 C39 C43 124.3(5)
C35 C40 C41 110.1(5)
C35 C40 C42 113.6(5)
C41 C40 C42 110.9(6)
C35 C40 H40 107.3
C41 C40 H40 107.3
C42 C40 H40 107.3
C40 C41 H41A 109.5
C40 C41 H41B 109.5
H41A C41 H41B 109.5
C40 C41 H41C 109.5
H41A C41 H41C 109.5
H41B C41 H41C 109.5
C40 C42 H42A 109.5
C40 C42 H42B 109.5
H42A C42 H42B 109.5
C40 C42 H42C 109.5
H42A C42 H42C 109.5
H42B C42 H42C 109.5
C44 C43 C39 111.0(5)
C44 C43 C45 110.1(5)
C39 C43 C45 111.2(5)
C44 C43 H43 108.1
C39 C43 H43 108.1
C45 C43 H43 108.1
C43 C44 H44A 109.5
C43 C44 H44B 109.5
H44A C44 H44B 109.5
C43 C44 H44C 109.5
H44A C44 H44C 109.5
H44B C44 H44C 109.5
C43 C45 H45A 109.5
C43 C45 H45B 109.5
H45A C45 H45B 109.5
C43 C45 H45C 109.5
H45A C45 H45C 109.5
H45B C45 H45C 109.5
C47 C46 C51 125.2(6)
C47 C46 N4 118.7(6)
C51 C46 N4 116.1(6)
C46 C47 C48 114.7(7)
C46 C47 C52 125.7(6)
C48 C47 C52 119.5(7)
C49 C48 C47 122.9(8)
C49 C48 H48 118.6
C47 C48 H48 118.6
C50 C49 C48 119.7(7)
C50 C49 H49 120.2
C48 C49 H49 120.2
C49 C50 C51 121.1(8)
C49 C50 H50 119.4
C51 C50 H50 119.4
C46 C51 C50 116.3(7)
C46 C51 C55 124.0(6)
C50 C51 C55 119.7(7)
C47 C52 C54 112.9(6)
C47 C52 C53 111.9(6)
C54 C52 C53 110.2(6)
C47 C52 H52 107.2
C54 C52 H52 107.2
C53 C52 H52 107.2
C52 C53 H53A 109.5
C52 C53 H53B 109.5
H53A C53 H53B 109.5
C52 C53 H53C 109.5
H53A C53 H53C 109.5
H53B C53 H53C 109.5
C52 C54 H54A 109.5
C52 C54 H54B 109.5
H54A C54 H54B 109.5
C52 C54 H54C 109.5
H54A C54 H54C 109.5
H54B C54 H54C 109.5
C51 C55 C57 110.1(7)
C51 C55 C56 115.2(7)
C57 C55 C56 110.4(7)
C51 C55 H55 106.9
C57 C55 H55 106.9
C56 C55 H55 106.9
C55 C56 H56A 109.5
C55 C56 H56B 109.5
H56A C56 H56B 109.5
C55 C56 H56C 109.5
H56A C56 H56C 109.5
H56B C56 H56C 109.5
C55 C57 H57A 109.5
C55 C57 H57B 109.5
H57A C57 H57B 109.5
C55 C57 H57C 109.5
H57A C57 H57C 109.5
H57B C57 H57C 109.5
C1 N1 C10 124.2(4)
C1 N1 Zn1 115.2(3)
C10 N1 Zn1 120.6(3)
C2 N2 C22 124.9(4)
C2 N2 Zn1 114.8(4)
C22 N2 Zn1 120.4(3)
C5 N3 C34 122.8(5)
C5 N3 Zn2 113.5(4)
C34 N3 Zn2 123.4(3)
C6 N4 C46 122.4(5)
C6 N4 Zn2 114.2(4)
C46 N4 Zn2 123.4(3)
N1 Zn1 N2 77.9(2)
N1 Zn1 Cl1 114.10(16)
N2 Zn1 Cl1 114.64(15)
N1 Zn1 Cl2 113.87(18)
N2 Zn1 Cl2 108.29(17)
Cl1 Zn1 Cl2 120.30(14)
N3 Zn2 N4 78.93(18)
N3 Zn2 Cl3 115.07(18)
N4 Zn2 Cl3 109.89(15)
N3 Zn2 Cl4 112.58(18)
N4 Zn2 Cl4 117.63(18)
Cl3 Zn2 Cl4 117.04(8)

loop_
_geom_bond_atom_site_label_1
_geom_bond_atom_site_label_2
_geom_bond_distance
C1 N1 1.256(6)
C1 C3 1.503(6)
C1 C2 1.508(7)
C2 N2 1.254(6)
C2 C4 1.491(7)
C3 H3A 0.9800
C3 H3B 0.9800
C3 H3C 0.9800
C4 H4A 0.9800
C4 H4B 0.9800
C4 H4C 0.9800
C5 N3 1.283(6)
C5 C7 1.494(8)
C5 C6 1.507(8)
C6 N4 1.269(7)
C6 C8 1.462(8)
C7 H7A 0.9800
C7 H7B 0.9800
C7 H7C 0.9800
C8 H8A 0.9800
C8 H8B 0.9800
C8 H8C 0.9800
C9 C25 1.506(7)
C9 C37 1.518(7)
C9 H9A 0.9900
C9 H9B 0.9900
C10 C15 1.372(7)
C10 C11 1.398(7)
C10 N1 1.448(6)
C11 C12 1.392(7)
C11 C16 1.499(7)
C12 C13 1.381(7)
C12 H12 0.9500
C13 C14 1.358(7)
C13 H13 0.9500
C14 C15 1.392(7)
C14 H14 0.9500
C15 C19 1.520(7)
C16 C18 1.520(7)
C16 C17 1.544(8)
C16 H16 1.0000
C17 H17A 0.9800
C17 H17B 0.9800
C17 H17C 0.9800
C18 H18A 0.9800
C18 H18B 0.9800
C18 H18C 0.9800
C19 C20 1.500(7)
C19 C21 1.525(7)
C19 H19 1.0000
C20 H20A 0.9800
C20 H20B 0.9800
C20 H20C 0.9800
C21 H21A 0.9800
C21 H21B 0.9800
C21 H21C 0.9800
C22 C27 1.401(7)
C22 C23 1.419(7)
C22 N2 1.461(6)
C23 C24 1.414(7)
C23 C28 1.490(8)
C24 C25 1.333(7)
C24 H24 0.9500
C25 C26 1.376(7)
C26 C27 1.381(7)
C26 H26 0.9500
C27 C31 1.485(7)
C28 C30 1.521(8)
C28 C29 1.528(8)
C28 H28 1.0000
C29 H29A 0.9800
C29 H29B 0.9800
C29 H29C 0.9800
C30 H30A 0.9800
C30 H30B 0.9800
C30 H30C 0.9800
C31 C32 1.535(9)
C31 C33 1.552(8)
C31 H31 1.0000
C32 H32A 0.9800
C32 H32B 0.9800
C32 H32C 0.9800
C33 H33A 0.9800
C33 H33B 0.9800
C33 H33C 0.9800
C34 C35 1.375(7)
C34 C39 1.409(7)
C34 N3 1.447(6)
C35 C36 1.374(7)
C35 C40 1.509(7)
C36 C37 1.396(7)
C36 H36 0.9500
C37 C38 1.343(7)
C38 C39 1.386(7)
C38 H38 0.9500
C39 C43 1.505(7)
C40 C41 1.508(8)
C40 C42 1.527(8)
C40 H40 1.0000
C41 H41A 0.9800
C41 H41B 0.9800
C41 H41C 0.9800
C42 H42A 0.9800
C42 H42B 0.9800
C42 H42C 0.9800
C43 C44 1.489(8)
C43 C45 1.550(8)
C43 H43 1.0000
C44 H44A 0.9800
C44 H44B 0.9800
C44 H44C 0.9800
C45 H45A 0.9800
C45 H45B 0.9800
C45 H45C 0.9800
C46 C47 1.373(8)
C46 C51 1.378(8)
C46 N4 1.458(7)
C47 C48 1.387(9)
C47 C52 1.488(9)
C48 C49 1.370(10)
C48 H48 0.9500
C49 C50 1.349(10)
C49 H49 0.9500
C50 C51 1.399(9)
C50 H50 0.9500
C51 C55 1.497(9)
C52 C54 1.505(9)
C52 C53 1.510(9)
C52 H52 1.0000
C53 H53A 0.9800
C53 H53B 0.9800
C53 H53C 0.9800
C54 H54A 0.9800
C54 H54B 0.9800
C54 H54C 0.9800
C55 C57 1.509(10)
C55 C56 1.559(10)
C55 H55 1.0000
C56 H56A 0.9800
C56 H56B 0.9800
C56 H56C 0.9800
C57 H57A 0.9800
C57 H57B 0.9800
C57 H57C 0.9800
Cl1 Zn1 2.183(4)
Cl2 Zn1 2.194(3)
Cl3 Zn2 2.171(5)
Cl4 Zn2 2.188(4)
N1 Zn1 2.068(4)
N2 Zn1 2.081(5)
N3 Zn2 2.059(5)
N4 Zn2 2.095(6)

loop_
_platon_squeeze_void_nr
_platon_squeeze_void_average_x
_platon_squeeze_void_average_y
_platon_squeeze_void_average_z
_platon_squeeze_void_volume
_platon_squeeze_void_count_electrons
_platon_squeeze_void_content
1 0.004 0.445 -0.026 3673 564 ' '
